data_7016903
loop_
_publ_author_name
'Rigamonti, Luca'
'Rusconi, Michele'
'Forni, Alessandra'
'Pasini, Alessandro'

_publ_section_title
;
 The role of the atomic charges on the ligands and platinum(ii) in
 affecting the cis and trans influences in [PtXL(PPh(3))(2)](+)
 complexes (X = NO(3), Cl, Br, I; L = 4-substituted pyridines, amines,
 PPh(3)). A (31)P NMR and DFT investigation.
;
_journal_issue 39
_journal_name_full 'Dalton transactions (Cambridge, England : 2003)'
_journal_page_first 10162
_journal_page_last 10173
_journal_paper_doi 10.1039/c1dt10963d
_journal_volume 40
_journal_year 2011
_chemical_formula_moiety 'C45 H43 Cl N P2 Pt, B F4'
_chemical_formula_sum 'C45 H43 B Cl F4 N P2 Pt'
_chemical_formula_weight 977.09
_chemical_name_common
;
cis-chlorido(4-tert-butyl)pyridinebis
(triphenylphosphane)platinum(ii) tetrafluoborate
;
_chemical_name_systematic
;
cis-chlorido(4-tert-butyl)pyridinebis
(triphenylphosphane)platinum(II) tetrafluoborate
;
_space_group_IT_number 9
_symmetry_cell_setting monoclinic
_symmetry_space_group_name_Hall 'C -2yc'
_symmetry_space_group_name_H-M 'C 1 c 1'
_atom_sites_solution_hydrogens geom
_atom_sites_solution_primary direct
_atom_sites_solution_secondary difmap
_audit_creation_method SHELXL-97
_cell_angle_alpha 90.00
_cell_angle_beta 91.1050(10)
_cell_angle_gamma 90.00
_cell_formula_units_Z 4
_cell_length_a 18.1703(11)
_cell_length_b 10.9178(7)
_cell_length_c 21.1239(13)
_cell_measurement_reflns_used 9948
_cell_measurement_temperature 294(2)
_cell_measurement_theta_max 25.485
_cell_measurement_theta_min 2.177
_cell_volume 4189.8(5)
_computing_cell_refinement 'SAINT (Bruker, 1997)'
_computing_data_collection 'SMART (Bruker, 1997)'
_computing_data_reduction SAINT
_computing_molecular_graphics 'ORTEP III ( Burnett&Johnson, 1996)'
_computing_publication_material 'SHELXL-97,PARST (Nardelli, 1995)'
_computing_structure_refinement 'SHELXL-97 (Sheldrick, 1997)'
_computing_structure_solution 'SHELXS-97 (Sheldrick, 1990)'
_diffrn_ambient_temperature 294(2)
_diffrn_measured_fraction_theta_full 0.999
_diffrn_measured_fraction_theta_max 0.999
_diffrn_measurement_device_type 'Bruker SMART APEX'
_diffrn_measurement_method 'phi and omega scans'
_diffrn_radiation_monochromator graphite
_diffrn_radiation_source 'fine-focus sealed tube'
_diffrn_radiation_type MoK\a
_diffrn_radiation_wavelength 0.71073
_diffrn_reflns_av_R_equivalents 0.0419
_diffrn_reflns_av_sigmaI/netI 0.0540
_diffrn_reflns_limit_h_max 23
_diffrn_reflns_limit_h_min -23
_diffrn_reflns_limit_k_max 14
_diffrn_reflns_limit_k_min -14
_diffrn_reflns_limit_l_max 27
_diffrn_reflns_limit_l_min -27
_diffrn_reflns_number 33401
_diffrn_reflns_theta_full 27.43
_diffrn_reflns_theta_max 27.43
_diffrn_reflns_theta_min 1.93
_diffrn_standards_decay_% 0.00
_exptl_absorpt_coefficient_mu 3.540
_exptl_absorpt_correction_T_max 0.746
_exptl_absorpt_correction_T_min 0.558
_exptl_absorpt_correction_type multi-scan
_exptl_absorpt_process_details
;
SADABS, Bruker, 1997
;
_exptl_crystal_colour colourless
_exptl_crystal_density_diffrn 1.549
_exptl_crystal_density_method 'not measured'
_exptl_crystal_description 'rhombic prism'
_exptl_crystal_F_000 1944
_exptl_crystal_size_max 0.50
_exptl_crystal_size_mid 0.35
_exptl_crystal_size_min 0.03
_refine_diff_density_max 0.626
_refine_diff_density_min -0.494
_refine_diff_density_rms 0.058
_refine_ls_abs_structure_details 'Flack H D (1983), Acta Cryst. A39, 876-881'
_refine_ls_abs_structure_Flack 0.004(4)
_refine_ls_extinction_method none
_refine_ls_goodness_of_fit_ref 0.907
_refine_ls_hydrogen_treatment noref
_refine_ls_matrix_type full
_refine_ls_number_parameters 530
_refine_ls_number_reflns 9491
_refine_ls_number_restraints 27
_refine_ls_restrained_S_all 0.907
_refine_ls_R_factor_all 0.0278
_refine_ls_R_factor_gt 0.0240
_refine_ls_shift/su_max 0.001
_refine_ls_shift/su_mean 0.000
_refine_ls_structure_factor_coef Fsqd
_refine_ls_weighting_details w=1/[\s^2^(Fo^2^)]
_refine_ls_weighting_scheme calc
_refine_ls_wR_factor_gt 0.0517
_refine_ls_wR_factor_ref 0.0532
_reflns_number_gt 8849
_reflns_number_total 9491
_reflns_threshold_expression >2sigma(I)
_cod_data_source_file c1dt10963d.txt
_cod_data_source_block (I)
_cod_original_sg_symbol_H-M 'C c'
_cod_database_code 7016903

loop_
_symmetry_equiv_pos_as_xyz
'x, y, z'
'x, -y, z+1/2'
'x+1/2, y+1/2, z'
'x+1/2, -y+1/2, z+1/2'

loop_
_atom_site_label
_atom_site_type_symbol
_atom_site_fract_x
_atom_site_fract_y
_atom_site_fract_z
_atom_site_U_iso_or_equiv
_atom_site_adp_type
_atom_site_occupancy
_atom_site_symmetry_multiplicity
_atom_site_calc_flag
_atom_site_refinement_flags
_atom_site_disorder_assembly
_atom_site_disorder_group
Pt1 Pt 0.447170(9) 0.286124(10) 0.369470(9) 0.03570(4) Uani 1 1 d . . .
Cl1 Cl 0.52288(7) 0.15255(12) 0.31383(5) 0.0664(3) Uani 1 1 d . . .
P1 P 0.37237(5) 0.40303(8) 0.42860(4) 0.03411(19) Uani 1 1 d . . .
P2 P 0.42378(5) 0.38710(9) 0.27667(4) 0.0373(2) Uani 1 1 d . . .
N1 N 0.48515(18) 0.1943(3) 0.45018(15) 0.0383(7) Uani 1 1 d . . .
C1 C 0.5525(2) 0.2232(4) 0.4735(2) 0.0451(9) Uani 1 1 d . . .
H1 H 0.5802 0.2815 0.4525 0.054 Uiso 1 1 calc R . .
C2 C 0.5816(2) 0.1703(4) 0.5269(2) 0.0486(9) Uani 1 1 d . . .
H2 H 0.6286 0.1919 0.5409 0.058 Uiso 1 1 calc R . .
C3 C 0.5414(3) 0.0839(4) 0.5609(2) 0.0468(11) Uani 1 1 d . A .
C4 C 0.4725(2) 0.0553(3) 0.53565(19) 0.0444(9) Uani 1 1 d . . .
H4 H 0.4435 -0.0024 0.5557 0.053 Uiso 1 1 calc R . .
C5 C 0.4469(2) 0.1111(3) 0.48161(18) 0.0402(8) Uani 1 1 d . . .
H5 H 0.4004 0.0897 0.4661 0.048 Uiso 1 1 calc R . .
C6 C 0.5730(3) 0.0232(6) 0.6206(2) 0.0742(15) Uani 1 1 d D . .
C7A C 0.5216(13) -0.065(2) 0.6467(10) 0.159(13) Uani 0.602(16) 1 d PU A 1
H7A1 H 0.5109 -0.1269 0.6158 0.239 Uiso 0.602(16) 1 calc PR A 1
H7A2 H 0.4770 -0.0233 0.6576 0.239 Uiso 0.602(16) 1 calc PR A 1
H7A3 H 0.5432 -0.1015 0.6839 0.239 Uiso 0.602(16) 1 calc PR A 1
C8A C 0.6022(9) 0.1250(13) 0.6659(5) 0.109(5) Uani 0.602(16) 1 d PDU A 1
H8A1 H 0.6232 0.0882 0.7033 0.164 Uiso 0.602(16) 1 calc PR A 1
H8A2 H 0.5622 0.1777 0.6774 0.164 Uiso 0.602(16) 1 calc PR A 1
H8A3 H 0.6391 0.1722 0.6450 0.164 Uiso 0.602(16) 1 calc PR A 1
C9A C 0.6445(8) -0.0497(15) 0.5981(7) 0.106(5) Uani 0.602(16) 1 d PU A 1
H9A1 H 0.6770 0.0057 0.5771 0.159 Uiso 0.602(16) 1 calc PR A 1
H9A2 H 0.6299 -0.1139 0.5694 0.159 Uiso 0.602(16) 1 calc PR A 1
H9A3 H 0.6695 -0.0846 0.6343 0.159 Uiso 0.602(16) 1 calc PR A 1
C7B C 0.550(2) -0.111(2) 0.6271(17) 0.127(14) Uani 0.398(16) 1 d PU A 2
H7B1 H 0.5720 -0.1585 0.5946 0.191 Uiso 0.398(16) 1 calc PR A 2
H7B2 H 0.4970 -0.1163 0.6228 0.191 Uiso 0.398(16) 1 calc PR A 2
H7B3 H 0.5649 -0.1409 0.6679 0.191 Uiso 0.398(16) 1 calc PR A 2
C8B C 0.5283(13) 0.0810(18) 0.6767(6) 0.118(9) Uani 0.398(16) 1 d PDU A 2
H8B1 H 0.5529 0.0632 0.7162 0.176 Uiso 0.398(16) 1 calc PR A 2
H8B2 H 0.4796 0.0470 0.6768 0.176 Uiso 0.398(16) 1 calc PR A 2
H8B3 H 0.5253 0.1682 0.6711 0.176 Uiso 0.398(16) 1 calc PR A 2
C9B C 0.6481(13) 0.041(3) 0.6331(13) 0.144(13) Uani 0.398(16) 1 d PU A 2
H9B1 H 0.6617 0.1225 0.6203 0.216 Uiso 0.398(16) 1 calc PR A 2
H9B2 H 0.6762 -0.0175 0.6100 0.216 Uiso 0.398(16) 1 calc PR A 2
H9B3 H 0.6580 0.0317 0.6776 0.216 Uiso 0.398(16) 1 calc PR A 2
C10 C 0.3612(2) 0.3481(3) 0.50907(18) 0.0438(9) Uani 1 1 d . . .
C11 C 0.4138(3) 0.3760(4) 0.5562(2) 0.0555(11) Uani 1 1 d . . .
H11 H 0.4531 0.4271 0.5469 0.067 Uiso 1 1 calc R . .
C12 C 0.4077(4) 0.3285(5) 0.6160(2) 0.0754(16) Uani 1 1 d . . .
H12 H 0.4430 0.3466 0.6470 0.091 Uiso 1 1 calc R . .
C13 C 0.3490(5) 0.2535(6) 0.6299(3) 0.090(2) Uani 1 1 d . . .
H13 H 0.3447 0.2223 0.6706 0.108 Uiso 1 1 calc R . .
C14 C 0.2973(4) 0.2247(5) 0.5847(3) 0.0824(18) Uani 1 1 d . . .
H14 H 0.2580 0.1740 0.5946 0.099 Uiso 1 1 calc R . .
C15 C 0.3034(3) 0.2709(4) 0.5240(2) 0.0606(12) Uani 1 1 d . . .
H15 H 0.2685 0.2502 0.4931 0.073 Uiso 1 1 calc R . .
C16 C 0.4123(2) 0.5544(3) 0.43940(16) 0.0407(8) Uani 1 1 d . . .
C17 C 0.4899(3) 0.5601(4) 0.4392(2) 0.0495(11) Uani 1 1 d . . .
H17 H 0.5169 0.4896 0.4310 0.059 Uiso 1 1 calc R . .
C18 C 0.5259(3) 0.6673(5) 0.4507(3) 0.0606(12) Uani 1 1 d . . .
H18 H 0.5771 0.6690 0.4509 0.073 Uiso 1 1 calc R . .
C19 C 0.4874(4) 0.7726(5) 0.4620(4) 0.0656(18) Uani 1 1 d . . .
H19 H 0.5121 0.8460 0.4693 0.079 Uiso 1 1 calc R . .
C20 C 0.4114(3) 0.7686(4) 0.4624(3) 0.0683(14) Uani 1 1 d . . .
H20 H 0.3852 0.8399 0.4705 0.082 Uiso 1 1 calc R . .
C21 C 0.3738(3) 0.6611(4) 0.4512(2) 0.0560(11) Uani 1 1 d . . .
H21 H 0.3226 0.6601 0.4516 0.067 Uiso 1 1 calc R . .
C22 C 0.2782(2) 0.3999(3) 0.39818(17) 0.0403(8) Uani 1 1 d . . .
C23 C 0.2235(2) 0.4825(4) 0.4170(2) 0.0575(11) Uani 1 1 d . . .
H23 H 0.2348 0.5450 0.4455 0.069 Uiso 1 1 calc R . .
C24 C 0.1527(3) 0.4696(5) 0.3926(3) 0.0708(14) Uani 1 1 d . . .
H24 H 0.1171 0.5266 0.4036 0.085 Uiso 1 1 calc R . .
C25 C 0.1340(3) 0.3773(6) 0.3535(3) 0.0734(15) Uani 1 1 d . . .
H25 H 0.0861 0.3709 0.3375 0.088 Uiso 1 1 calc R . .
C26 C 0.1858(3) 0.2929(5) 0.3373(3) 0.0680(14) Uani 1 1 d . . .
H26 H 0.1730 0.2284 0.3105 0.082 Uiso 1 1 calc R . .
C27 C 0.2578(2) 0.3033(4) 0.3607(2) 0.0547(11) Uani 1 1 d . . .
H27 H 0.2924 0.2439 0.3507 0.066 Uiso 1 1 calc R . .
C28 C 0.3824(3) 0.5390(4) 0.28058(19) 0.0479(11) Uani 1 1 d . . .
C29 C 0.4261(3) 0.6414(4) 0.2910(2) 0.0563(11) Uani 1 1 d . . .
H29 H 0.4770 0.6329 0.2920 0.068 Uiso 1 1 calc R . .
C30 C 0.3957(5) 0.7553(7) 0.2999(3) 0.076(2) Uani 1 1 d . . .
H30 H 0.4263 0.8226 0.3066 0.091 Uiso 1 1 calc R . .
C31 C 0.3218(5) 0.7702(5) 0.2989(3) 0.083(2) Uani 1 1 d . . .
H31 H 0.3017 0.8470 0.3064 0.099 Uiso 1 1 calc R . .
C32 C 0.2765(4) 0.6723(6) 0.2867(3) 0.0813(18) Uani 1 1 d . . .
H32 H 0.2257 0.6836 0.2848 0.098 Uiso 1 1 calc R . .
C33 C 0.3060(3) 0.5556(5) 0.2771(2) 0.0588(12) Uani 1 1 d . . .
H33 H 0.2751 0.4896 0.2684 0.071 Uiso 1 1 calc R . .
C34 C 0.5108(2) 0.4153(4) 0.23763(19) 0.0430(9) Uani 1 1 d . . .
C35 C 0.5159(3) 0.4133(5) 0.1723(2) 0.0560(11) Uani 1 1 d . . .
H35 H 0.4749 0.3923 0.1475 0.067 Uiso 1 1 calc R . .
C36 C 0.5812(3) 0.4421(6) 0.1439(3) 0.0802(16) Uani 1 1 d . . .
H36 H 0.5840 0.4416 0.1000 0.096 Uiso 1 1 calc R . .
C37 C 0.6423(3) 0.4717(7) 0.1802(3) 0.0926(19) Uani 1 1 d . . .
H37 H 0.6864 0.4910 0.1610 0.111 Uiso 1 1 calc R . .
C38 C 0.6376(3) 0.4724(6) 0.2438(3) 0.0858(17) Uani 1 1 d . . .
H38 H 0.6789 0.4932 0.2681 0.103 Uiso 1 1 calc R . .
C39 C 0.5730(2) 0.4431(5) 0.2740(2) 0.0651(13) Uani 1 1 d . . .
H39 H 0.5713 0.4421 0.3179 0.078 Uiso 1 1 calc R . .
C40 C 0.3686(2) 0.3008(4) 0.21993(19) 0.0433(9) Uani 1 1 d . . .
C41 C 0.3391(2) 0.3561(5) 0.16523(19) 0.0567(11) Uani 1 1 d . . .
H41 H 0.3410 0.4407 0.1603 0.068 Uiso 1 1 calc R . .
C42 C 0.3069(3) 0.2831(7) 0.1183(3) 0.0785(18) Uani 1 1 d . . .
H42 H 0.2888 0.3196 0.0814 0.094 Uiso 1 1 calc R . .
C43 C 0.3014(3) 0.1604(7) 0.1253(3) 0.0845(18) Uani 1 1 d . . .
H43 H 0.2800 0.1128 0.0934 0.101 Uiso 1 1 calc R . .
C44 C 0.3276(3) 0.1068(7) 0.1801(3) 0.0742(18) Uani 1 1 d . . .
H44 H 0.3228 0.0227 0.1857 0.089 Uiso 1 1 calc R . .
C45 C 0.3605(3) 0.1762(4) 0.2264(2) 0.0561(11) Uani 1 1 d . . .
H45 H 0.3778 0.1382 0.2631 0.067 Uiso 1 1 calc R . .
B1 B 0.7161(3) 0.4463(6) 0.4545(3) 0.0716(16) Uani 1 1 d . . .
F3 F 0.6641(3) 0.4582(5) 0.4097(2) 0.150(2) Uani 1 1 d . . .
F1 F 0.7251(2) 0.3250(4) 0.4693(3) 0.1248(16) Uani 1 1 d . . .
F2 F 0.7794(2) 0.4949(4) 0.4414(4) 0.175(3) Uani 1 1 d . . .
F4 F 0.6868(3) 0.5041(7) 0.5042(3) 0.189(3) Uani 1 1 d . . .

loop_
_atom_site_aniso_label
_atom_site_aniso_U_11
_atom_site_aniso_U_22
_atom_site_aniso_U_33
_atom_site_aniso_U_23
_atom_site_aniso_U_13
_atom_site_aniso_U_12
Pt1 0.04239(7) 0.03607(6) 0.02846(6) -0.00267(8) -0.00339(4) 0.01284(8)
Cl1 0.0825(8) 0.0738(7) 0.0427(5) -0.0149(5) -0.0065(5) 0.0481(7)
P1 0.0412(5) 0.0341(4) 0.0270(4) 0.0005(3) 0.0018(4) 0.0097(4)
P2 0.0393(5) 0.0446(5) 0.0280(4) 0.0003(4) -0.0009(4) 0.0102(4)
N1 0.0453(18) 0.0317(15) 0.0374(17) -0.0009(12) -0.0077(14) 0.0124(13)
C1 0.044(2) 0.048(2) 0.043(2) 0.0032(17) -0.0062(18) 0.0010(17)
C2 0.043(2) 0.058(2) 0.044(2) 0.004(2) -0.0096(19) 0.000(2)
C3 0.052(3) 0.048(2) 0.039(2) 0.0074(19) -0.0036(19) 0.008(2)
C4 0.053(2) 0.0326(18) 0.048(2) 0.0037(16) -0.0010(18) -0.0015(16)
C5 0.045(2) 0.0297(17) 0.046(2) -0.0010(15) -0.0089(17) 0.0021(15)
C6 0.079(3) 0.090(4) 0.053(3) 0.028(3) -0.022(3) 0.004(3)
C7A 0.141(17) 0.22(3) 0.114(16) 0.14(2) -0.038(12) -0.067(17)
C8A 0.125(12) 0.157(13) 0.044(6) 0.003(7) -0.032(6) 0.018(10)
C9A 0.106(9) 0.123(11) 0.090(9) 0.039(8) -0.010(7) 0.062(9)
C7B 0.18(3) 0.066(11) 0.13(2) 0.038(12) -0.09(2) 0.009(13)
C8B 0.22(3) 0.089(12) 0.043(8) 0.014(8) -0.038(12) 0.025(15)
C9B 0.110(16) 0.21(3) 0.109(19) 0.10(2) -0.044(16) -0.020(19)
C10 0.058(2) 0.0342(19) 0.039(2) 0.0017(17) 0.0056(18) 0.0150(18)
C11 0.089(4) 0.044(2) 0.033(2) -0.0029(17) -0.001(2) 0.001(2)
C12 0.141(5) 0.049(2) 0.035(2) -0.005(2) -0.007(3) 0.009(3)
C13 0.163(7) 0.074(3) 0.035(3) 0.009(3) 0.026(4) 0.022(4)
C14 0.099(4) 0.084(4) 0.065(4) 0.028(3) 0.029(3) 0.013(3)
C15 0.065(3) 0.063(3) 0.055(3) 0.016(2) 0.009(2) 0.006(2)
C16 0.054(2) 0.0387(18) 0.0291(18) -0.0013(15) 0.0044(16) 0.0103(16)
C17 0.054(3) 0.044(2) 0.051(3) -0.004(2) 0.000(2) 0.011(2)
C18 0.057(3) 0.051(3) 0.074(3) -0.009(2) -0.001(2) -0.003(2)
C19 0.071(4) 0.044(3) 0.081(5) -0.013(3) 0.005(3) 0.003(2)
C20 0.078(3) 0.042(2) 0.085(4) -0.018(2) 0.013(3) 0.009(2)
C21 0.055(2) 0.042(2) 0.071(3) -0.007(2) 0.014(2) 0.0084(19)
C22 0.0381(19) 0.048(2) 0.0353(19) 0.0053(16) 0.0016(15) 0.0073(16)
C23 0.052(2) 0.061(3) 0.060(3) -0.010(2) -0.002(2) 0.021(2)
C24 0.047(3) 0.077(3) 0.088(4) -0.005(3) -0.009(3) 0.024(2)
C25 0.045(3) 0.105(4) 0.070(3) -0.001(3) -0.014(2) 0.010(3)
C26 0.053(3) 0.081(4) 0.070(3) -0.023(3) -0.003(2) -0.003(2)
C27 0.047(2) 0.058(3) 0.059(3) -0.005(2) 0.004(2) 0.0057(19)
C28 0.066(3) 0.052(3) 0.026(2) 0.0088(18) 0.0042(19) 0.018(2)
C29 0.078(3) 0.050(3) 0.041(2) 0.001(2) 0.002(2) 0.016(2)
C30 0.123(7) 0.053(3) 0.050(4) 0.003(3) -0.004(4) 0.030(4)
C31 0.140(6) 0.064(3) 0.046(3) 0.012(2) 0.015(3) 0.048(4)
C32 0.085(4) 0.100(4) 0.060(3) 0.034(3) 0.021(3) 0.052(4)
C33 0.062(3) 0.073(3) 0.043(2) 0.020(2) 0.011(2) 0.026(2)
C34 0.041(2) 0.043(2) 0.045(2) -0.0033(18) 0.0035(17) 0.0041(17)
C35 0.046(2) 0.075(3) 0.047(3) -0.003(2) 0.013(2) 0.004(2)
C36 0.072(4) 0.099(4) 0.070(4) 0.000(3) 0.029(3) -0.008(3)
C37 0.057(3) 0.118(5) 0.104(5) -0.013(4) 0.024(3) -0.014(3)
C38 0.047(3) 0.103(4) 0.108(5) -0.026(4) -0.001(3) -0.009(3)
C39 0.042(2) 0.089(3) 0.064(3) -0.016(3) -0.005(2) 0.011(2)
C40 0.038(2) 0.060(2) 0.0322(19) -0.0014(17) 0.0015(16) 0.0048(17)
C41 0.050(2) 0.086(3) 0.034(2) 0.009(2) -0.0056(18) -0.004(2)
C42 0.055(3) 0.138(6) 0.042(3) 0.008(3) -0.010(2) -0.011(3)
C43 0.060(3) 0.126(5) 0.067(4) -0.029(4) -0.004(3) -0.027(4)
C44 0.059(3) 0.083(4) 0.080(4) -0.020(3) -0.004(3) -0.010(3)
C45 0.049(3) 0.061(3) 0.058(3) -0.010(2) -0.004(2) -0.001(2)
B1 0.045(3) 0.083(4) 0.086(4) -0.011(3) -0.006(3) 0.008(3)
F3 0.118(3) 0.196(5) 0.132(4) 0.025(4) -0.056(3) 0.000(3)
F1 0.086(2) 0.094(2) 0.195(5) 0.025(3) 0.011(3) 0.016(2)
F2 0.072(2) 0.107(3) 0.346(8) 0.002(4) 0.013(4) -0.020(2)
F4 0.196(6) 0.241(7) 0.131(4) -0.052(4) 0.011(4) 0.080(5)

loop_
_atom_type_symbol
_atom_type_description
_atom_type_scat_dispersion_real
_atom_type_scat_dispersion_imag
_atom_type_scat_source
C C 0.0033 0.0016 'International Tables Vol C Tables 4.2.6.8 and 6.1.1.4'
H H 0.0000 0.0000 'International Tables Vol C Tables 4.2.6.8 and 6.1.1.4'
B B 0.0013 0.0007 'International Tables Vol C Tables 4.2.6.8 and 6.1.1.4'
F F 0.0171 0.0103 'International Tables Vol C Tables 4.2.6.8 and 6.1.1.4'
P P 0.1023 0.0942 'International Tables Vol C Tables 4.2.6.8 and 6.1.1.4'
Cl Cl 0.1484 0.1585 'International Tables Vol C Tables 4.2.6.8 and 6.1.1.4'
Pt Pt -1.7033 8.3905 'International Tables Vol C Tables 4.2.6.8 and 6.1.1.4'
N N 0.0061 0.0033 'International Tables Vol C Tables 4.2.6.8 and 6.1.1.4'

loop_
_geom_angle_atom_site_label_1
_geom_angle_atom_site_label_2
_geom_angle_atom_site_label_3
_geom_angle
N1 Pt1 P1 90.74(9)
N1 Pt1 P2 171.32(9)
P1 Pt1 P2 95.62(3)
N1 Pt1 Cl1 85.54(9)
P1 Pt1 Cl1 175.49(4)
P2 Pt1 Cl1 88.35(4)
C22 P1 C16 115.63(17)
C22 P1 C10 101.71(18)
C16 P1 C10 103.55(18)
C22 P1 Pt1 111.51(13)
C16 P1 Pt1 109.88(12)
C10 P1 Pt1 114.21(12)
C40 P2 C28 106.2(2)
C40 P2 C34 105.18(18)
C28 P2 C34 103.2(2)
C40 P2 Pt1 114.10(14)
C28 P2 Pt1 118.07(13)
C34 P2 Pt1 108.74(13)
C5 N1 C1 117.2(3)
C5 N1 Pt1 124.7(3)
C1 N1 Pt1 118.1(3)
N1 C1 C2 122.5(4)
N1 C1 H1 118.8
C2 C1 H1 118.8
C1 C2 C3 120.8(4)
C1 C2 H2 119.6
C3 C2 H2 119.6
C4 C3 C2 115.5(4)
C4 C3 C6 122.8(4)
C2 C3 C6 121.7(4)
C5 C4 C3 120.8(4)
C5 C4 H4 119.6
C3 C4 H4 119.6
N1 C5 C4 123.2(3)
N1 C5 H5 118.4
C4 C5 H5 118.4
C9B C6 C3 116.4(9)
C7A C6 C3 111.5(9)
C9B C6 C7B 113.1(19)
C3 C6 C7B 112.8(14)
C7A C6 C8A 116.9(13)
C3 C6 C8A 108.4(6)
C9B C6 C8B 108.3(17)
C3 C6 C8B 104.8(7)
C7B C6 C8B 99.6(16)
C7A C6 C9A 108.4(12)
C3 C6 C9A 105.3(6)
C8A C6 C9A 105.6(9)
C6 C7A H7A1 109.5
C6 C7A H7A2 109.5
C6 C7A H7A3 109.5
C6 C8A H8A1 109.5
C6 C8A H8A2 109.5
C6 C8A H8A3 109.5
C6 C9A H9A1 109.5
C6 C9A H9A2 109.5
C6 C9A H9A3 109.5
C6 C7B H7B1 109.5
C6 C7B H7B2 109.5
H7B1 C7B H7B2 109.5
C6 C7B H7B3 109.5
H7B1 C7B H7B3 109.5
H7B2 C7B H7B3 109.5
C6 C8B H8B1 109.5
C6 C8B H8B2 109.5
H8B1 C8B H8B2 109.5
C6 C8B H8B3 109.5
H8B1 C8B H8B3 109.5
H8B2 C8B H8B3 109.5
C6 C9B H9B1 109.5
C6 C9B H9B2 109.5
H9B1 C9B H9B2 109.5
C6 C9B H9B3 109.5
H9B1 C9B H9B3 109.5
H9B2 C9B H9B3 109.5
C15 C10 C11 118.7(4)
C15 C10 P1 120.8(3)
C11 C10 P1 120.4(3)
C12 C11 C10 120.4(5)
C12 C11 H11 119.8
C10 C11 H11 119.8
C11 C12 C13 119.8(6)
C11 C12 H12 120.1
C13 C12 H12 120.1
C14 C13 C12 120.9(5)
C14 C13 H13 119.5
C12 C13 H13 119.5
C13 C14 C15 119.8(6)
C13 C14 H14 120.1
C15 C14 H14 120.1
C14 C15 C10 120.4(6)
C14 C15 H15 119.8
C10 C15 H15 119.8
C21 C16 C17 118.2(4)
C21 C16 P1 125.9(3)
C17 C16 P1 115.9(3)
C18 C17 C16 120.9(4)
C18 C17 H17 119.5
C16 C17 H17 119.5
C17 C18 C19 120.6(5)
C17 C18 H18 119.7
C19 C18 H18 119.7
C18 C19 C20 119.2(5)
C18 C19 H19 120.4
C20 C19 H19 120.4
C21 C20 C19 121.3(4)
C21 C20 H20 119.4
C19 C20 H20 119.4
C20 C21 C16 119.9(4)
C20 C21 H21 120.1
C16 C21 H21 120.1
C27 C22 C23 118.4(4)
C27 C22 P1 117.5(3)
C23 C22 P1 123.7(3)
C24 C23 C22 119.1(4)
C24 C23 H23 120.4
C22 C23 H23 120.4
C25 C24 C23 121.8(4)
C25 C24 H24 119.1
C23 C24 H24 119.1
C24 C25 C26 119.6(5)
C24 C25 H25 120.2
C26 C25 H25 120.2
C25 C26 C27 120.2(5)
C25 C26 H26 119.9
C27 C26 H26 119.9
C22 C27 C26 120.7(4)
C22 C27 H27 119.7
C26 C27 H27 119.7
C29 C28 C33 117.9(4)
C29 C28 P2 120.4(3)
C33 C28 P2 121.7(4)
C30 C29 C28 121.4(6)
C30 C29 H29 119.3
C28 C29 H29 119.3
C31 C30 C29 120.5(8)
C31 C30 H30 119.8
C29 C30 H30 119.8
C30 C31 C32 120.2(6)
C30 C31 H31 119.9
C32 C31 H31 119.9
C31 C32 C33 120.4(6)
C31 C32 H32 119.8
C33 C32 H32 119.8
C32 C33 C28 119.5(5)
C32 C33 H33 120.2
C28 C33 H33 120.2
C35 C34 C39 119.0(4)
C35 C34 P2 121.5(3)
C39 C34 P2 119.4(3)
C36 C35 C34 120.4(5)
C36 C35 H35 119.8
C34 C35 H35 119.8
C37 C36 C35 120.2(5)
C37 C36 H36 119.9
C35 C36 H36 119.9
C38 C37 C36 119.5(5)
C38 C37 H37 120.3
C36 C37 H37 120.3
C37 C38 C39 121.9(5)
C37 C38 H38 119.1
C39 C38 H38 119.1
C38 C39 C34 119.0(5)
C38 C39 H39 120.5
C34 C39 H39 120.5
C45 C40 C41 117.9(4)
C45 C40 P2 120.6(3)
C41 C40 P2 121.3(3)
C42 C41 C40 119.3(5)
C42 C41 H41 120.4
C40 C41 H41 120.4
C43 C42 C41 121.4(5)
C43 C42 H42 119.3
C41 C42 H42 119.3
C42 C43 C44 119.2(5)
C42 C43 H43 120.4
C44 C43 H43 120.4
C45 C44 C43 120.5(6)
C45 C44 H44 119.8
C43 C44 H44 119.8
C44 C45 C40 121.6(5)
C44 C45 H45 119.2
C40 C45 H45 119.2
F2 B1 F3 115.3(7)
F2 B1 F4 109.9(6)
F3 B1 F4 102.9(5)
F2 B1 F1 109.9(5)
F3 B1 F1 109.6(6)
F4 B1 F1 108.8(6)

loop_
_geom_bond_atom_site_label_1
_geom_bond_atom_site_label_2
_geom_bond_distance
Pt1 N1 2.084(3)
Pt1 P1 2.2588(9)
Pt1 P2 2.2818(9)
Pt1 Cl1 2.3373(10)
P1 C22 1.817(4)
P1 C16 1.818(4)
P1 C10 1.818(4)
P2 C40 1.812(4)
P2 C28 1.823(5)
P2 C34 1.823(4)
N1 C5 1.330(5)
N1 C1 1.349(5)
C1 C2 1.364(6)
C1 H1 0.9300
C2 C3 1.398(6)
C2 H2 0.9300
C3 C4 1.387(6)
C3 C6 1.527(6)
C4 C5 1.368(5)
C4 H4 0.9300
C5 H5 0.9300
C6 C9B 1.40(2)
C6 C7A 1.453(18)
C6 C7B 1.53(3)
C6 C8A 1.554(12)
C6 C8B 1.581(13)
C6 C9A 1.604(13)
C7A H7A1 0.9600
C7A H7A2 0.9600
C7A H7A3 0.9600
C8A H8A1 0.9600
C8A H8A2 0.9600
C8A H8A3 0.9600
C9A H9A1 0.9600
C9A H9A2 0.9600
C9A H9A3 0.9600
C7B H7B1 0.9600
C7B H7B2 0.9600
C7B H7B3 0.9600
C8B H8B1 0.9600
C8B H8B2 0.9600
C8B H8B3 0.9600
C9B H9B1 0.9600
C9B H9B2 0.9600
C9B H9B3 0.9600
C10 C15 1.387(7)
C10 C11 1.400(6)
C11 C12 1.372(6)
C11 H11 0.9300
C12 C13 1.380(10)
C12 H12 0.9300
C13 C14 1.363(10)
C13 H13 0.9300
C14 C15 1.384(7)
C14 H14 0.9300
C15 H15 0.9300
C16 C21 1.384(5)
C16 C17 1.412(6)
C17 C18 1.360(7)
C17 H17 0.9300
C18 C19 1.369(7)
C18 H18 0.9300
C19 C20 1.382(9)
C19 H19 0.9300
C20 C21 1.376(7)
C20 H20 0.9300
C21 H21 0.9300
C22 C27 1.365(6)
C22 C23 1.404(5)
C23 C24 1.384(6)
C23 H23 0.9300
C24 C25 1.343(7)
C24 H24 0.9300
C25 C26 1.365(7)
C25 H25 0.9300
C26 C27 1.395(7)
C26 H26 0.9300
C27 H27 0.9300
C28 C29 1.387(7)
C28 C33 1.401(6)
C29 C30 1.374(8)
C29 H29 0.9300
C30 C31 1.353(11)
C30 H30 0.9300
C31 C32 1.371(10)
C31 H31 0.9300
C32 C33 1.398(7)
C32 H32 0.9300
C33 H33 0.9300
C34 C35 1.384(6)
C34 C39 1.388(6)
C35 C36 1.377(7)
C35 H35 0.9300
C36 C37 1.375(8)
C36 H36 0.9300
C37 C38 1.348(9)
C37 H37 0.9300
C38 C39 1.383(7)
C38 H38 0.9300
C39 H39 0.9300
C40 C45 1.375(6)
C40 C41 1.402(6)
C41 C42 1.391(8)
C41 H41 0.9300
C42 C43 1.352(9)
C42 H42 0.9300
C43 C44 1.374(9)
C43 H43 0.9300
C44 C45 1.365(8)
C44 H44 0.9300
C45 H45 0.9300
B1 F2 1.300(7)
B1 F3 1.331(7)
B1 F4 1.345(8)
B1 F1 1.370(8)

loop_
_geom_torsion_atom_site_label_1
_geom_torsion_atom_site_label_2
_geom_torsion_atom_site_label_3
_geom_torsion_atom_site_label_4
_geom_torsion
N1 Pt1 P1 C22 -127.82(16)
P2 Pt1 P1 C22 58.10(13)
N1 Pt1 P1 C16 102.61(15)
P2 Pt1 P1 C16 -71.47(13)
N1 Pt1 P1 C10 -13.22(19)
P2 Pt1 P1 C10 172.70(16)
P1 Pt1 P2 C40 -108.54(14)
Cl1 Pt1 P2 C40 69.32(14)
P1 Pt1 P2 C28 17.33(19)
Cl1 Pt1 P2 C28 -164.80(19)
P1 Pt1 P2 C34 134.41(14)
Cl1 Pt1 P2 C34 -47.73(14)
P1 Pt1 N1 C5 74.2(3)
Cl1 Pt1 N1 C5 -103.2(3)
P1 Pt1 N1 C1 -103.8(3)
Cl1 Pt1 N1 C1 78.7(3)
C5 N1 C1 C2 0.3(6)
Pt1 N1 C1 C2 178.5(3)
N1 C1 C2 C3 -1.2(7)
C1 C2 C3 C4 1.5(6)
C1 C2 C3 C6 179.8(5)
C2 C3 C4 C5 -1.0(6)
C6 C3 C4 C5 -179.2(4)
C1 N1 C5 C4 0.2(5)
Pt1 N1 C5 C4 -177.8(3)
C3 C4 C5 N1 0.1(6)
C4 C3 C6 C9B 167(2)
C2 C3 C6 C9B -11(2)
C4 C3 C6 C7A -0.8(15)
C2 C3 C6 C7A -179.0(14)
C4 C3 C6 C7B 34.0(17)
C2 C3 C6 C7B -144.1(16)
C4 C3 C6 C8A -130.8(8)
C2 C3 C6 C8A 51.0(9)
C4 C3 C6 C8B -73.3(11)
C2 C3 C6 C8B 108.5(11)
C4 C3 C6 C9A 116.5(9)
C2 C3 C6 C9A -61.6(9)
C22 P1 C10 C15 27.4(4)
C16 P1 C10 C15 147.7(3)
Pt1 P1 C10 C15 -92.9(3)
C22 P1 C10 C11 -157.1(3)
C16 P1 C10 C11 -36.9(4)
Pt1 P1 C10 C11 82.6(3)
C15 C10 C11 C12 -0.5(6)
P1 C10 C11 C12 -176.0(4)
C10 C11 C12 C13 -0.6(8)
C11 C12 C13 C14 0.9(9)
C12 C13 C14 C15 -0.1(9)
C13 C14 C15 C10 -1.0(8)
C11 C10 C15 C14 1.3(7)
P1 C10 C15 C14 176.8(4)
C22 P1 C16 C21 27.2(4)
C10 P1 C16 C21 -83.1(4)
Pt1 P1 C16 C21 154.5(3)
C22 P1 C16 C17 -156.7(3)
C10 P1 C16 C17 93.0(3)
Pt1 P1 C16 C17 -29.4(3)
C21 C16 C17 C18 0.5(6)
P1 C16 C17 C18 -175.9(4)
C16 C17 C18 C19 -0.9(8)
C17 C18 C19 C20 0.9(10)
C18 C19 C20 C21 -0.6(10)
C19 C20 C21 C16 0.2(8)
C17 C16 C21 C20 -0.2(6)
P1 C16 C21 C20 175.9(4)
C16 P1 C22 C27 148.0(3)
C10 P1 C22 C27 -100.6(3)
Pt1 P1 C22 C27 21.5(4)
C16 P1 C22 C23 -39.8(4)
C10 P1 C22 C23 71.6(4)
Pt1 P1 C22 C23 -166.3(3)
C27 C22 C23 C24 -5.7(7)
P1 C22 C23 C24 -177.8(4)
C22 C23 C24 C25 2.9(8)
C23 C24 C25 C26 0.3(9)
C24 C25 C26 C27 -0.6(9)
C23 C22 C27 C26 5.4(7)
P1 C22 C27 C26 178.0(4)
C25 C26 C27 C22 -2.3(8)
C40 P2 C28 C29 -146.5(3)
C34 P2 C28 C29 -36.1(4)
Pt1 P2 C28 C29 83.9(4)
C40 P2 C28 C33 37.4(4)
C34 P2 C28 C33 147.8(3)
Pt1 P2 C28 C33 -92.2(4)
C33 C28 C29 C30 2.2(6)
P2 C28 C29 C30 -174.0(4)
C28 C29 C30 C31 0.3(8)
C29 C30 C31 C32 -2.4(9)
C30 C31 C32 C33 1.9(8)
C31 C32 C33 C28 0.6(7)
C29 C28 C33 C32 -2.6(6)
P2 C28 C33 C32 173.6(3)
C40 P2 C34 C35 22.9(4)
C28 P2 C34 C35 -88.3(4)
Pt1 P2 C34 C35 145.5(4)
C40 P2 C34 C39 -159.1(4)
C28 P2 C34 C39 89.7(4)
Pt1 P2 C34 C39 -36.5(4)
C39 C34 C35 C36 -1.9(8)
P2 C34 C35 C36 176.1(4)
C34 C35 C36 C37 0.8(9)
C35 C36 C37 C38 -0.2(10)
C36 C37 C38 C39 0.6(11)
C37 C38 C39 C34 -1.7(9)
C35 C34 C39 C38 2.3(7)
P2 C34 C39 C38 -175.7(4)
C28 P2 C40 C45 -148.8(3)
C34 P2 C40 C45 102.1(4)
Pt1 P2 C40 C45 -17.0(4)
C28 P2 C40 C41 37.4(4)
C34 P2 C40 C41 -71.6(4)
Pt1 P2 C40 C41 169.3(3)
C45 C40 C41 C42 -3.7(6)
P2 C40 C41 C42 170.2(4)
C40 C41 C42 C43 2.2(8)
C41 C42 C43 C44 0.5(8)
C42 C43 C44 C45 -1.6(9)
C43 C44 C45 C40 -0.1(8)
C41 C40 C45 C44 2.7(7)
P2 C40 C45 C44 -171.2(4)
